data_4349276
loop_
_publ_author_name
'Bia\/lek, Micha\/l J'
'Sprutta, Natasza'
'Latos-Gra\.zy\'nski, Lechos\/law'

_publ_section_title
;
 Coordination-Induced Molecular Tweezing: Ruthenium Clusters Docked at
 Azuliporphyrinogens.
;
_journal_issue 22
_journal_name_full 'Inorganic chemistry'
_journal_page_first 12061
_journal_page_last 12073
_journal_paper_doi 10.1021/acs.inorgchem.6b02228
_journal_volume 55
_journal_year 2016
_chemical_formula_sum 'C113 H88 O18 Ru8 S2'
_chemical_formula_weight 2606.51
_space_group_crystal_system orthorhombic
_space_group_IT_number 41
_space_group_name_Hall 'A 2 -2ab'
_space_group_name_H-M_alt 'A e a 2'
_atom_sites_solution_hydrogens geom
_audit_creation_method SHELXL-2014/7
_cell_angle_alpha 90
_cell_angle_beta 90
_cell_angle_gamma 90
_cell_formula_units_Z 8
_cell_length_a 31.004(6)
_cell_length_b 28.866(5)
_cell_length_c 22.390(4)
_cell_measurement_reflns_used 5966
_cell_measurement_temperature 80(2)
_cell_measurement_theta_max 27.9310
_cell_measurement_theta_min 3.4070
_cell_volume 20038(6)
_computing_structure_refinement 'SHELXL-2014/7 (Sheldrick, 2014)'
_diffrn_ambient_temperature 80(2)
_diffrn_detector_area_resol_mean 10.3456
_diffrn_measured_fraction_theta_full 0.979
_diffrn_measured_fraction_theta_max 0.878
_diffrn_measurement_device_type 'Xcalibur, Ruby'
_diffrn_measurement_method '\w scans'
_diffrn_radiation_source 'Enhance (Mo) X-ray Source'
_diffrn_radiation_type MoK\a
_diffrn_radiation_wavelength 0.71073
_diffrn_reflns_av_R_equivalents 0.0550
_diffrn_reflns_av_unetI/netI 0.0915
_diffrn_reflns_Laue_measured_fraction_full 0.979
_diffrn_reflns_Laue_measured_fraction_max 0.878
_diffrn_reflns_limit_h_max 39
_diffrn_reflns_limit_h_min -39
_diffrn_reflns_limit_k_max 38
_diffrn_reflns_limit_k_min -22
_diffrn_reflns_limit_l_max 28
_diffrn_reflns_limit_l_min -29
_diffrn_reflns_number 35541
_diffrn_reflns_point_group_measured_fraction_full 0.981
_diffrn_reflns_point_group_measured_fraction_max 0.880
_diffrn_reflns_theta_full 26.000
_diffrn_reflns_theta_max 28.844
_diffrn_reflns_theta_min 2.823
_exptl_absorpt_coefficient_mu 1.282
_exptl_absorpt_correction_T_max 0.977
_exptl_absorpt_correction_T_min 0.827
_exptl_absorpt_correction_type analytical
_exptl_absorpt_process_details
;
CrysAlisPro, Agilent Technologies,
Version 1.171.36.28 (release 01-02-2013 CrysAlis171 .NET)
(compiled Feb  1 2013,16:14:44)
Analytical numeric absorption correction using a multifaceted crystal
			model based on expressions derived by R.C. Clark & J.S. Reid.
(Clark, R. C. & Reid, J. S. (1995). Acta Cryst. A51, 887-897)
;
_exptl_crystal_colour orange
_exptl_crystal_density_diffrn 1.728
_exptl_crystal_description plate
_exptl_crystal_F_000 10352
_exptl_crystal_size_max 0.790
_exptl_crystal_size_mid 0.140
_exptl_crystal_size_min 0.020
_refine_diff_density_max 1.096
_refine_diff_density_min -1.096
_refine_diff_density_rms 0.166
_refine_ls_abs_structure_details
;
 Refined as an inversion twin.
;
_refine_ls_abs_structure_Flack 0.12(4)
_refine_ls_extinction_method none
_refine_ls_goodness_of_fit_ref 1.031
_refine_ls_hydrogen_treatment constr
_refine_ls_matrix_type full
_refine_ls_number_parameters 1268
_refine_ls_number_reflns 17813
_refine_ls_number_restraints 31
_refine_ls_restrained_S_all 1.031
_refine_ls_R_factor_all 0.0749
_refine_ls_R_factor_gt 0.0502
_refine_ls_shift/su_max 0.001
_refine_ls_shift/su_mean 0.000
_refine_ls_structure_factor_coef Fsqd
_refine_ls_weighting_details 'w=1/[\s^2^(Fo^2^)+(0.0328P)^2^+46.8662P] where P=(Fo^2^+2Fc^2^)/3'
_refine_ls_weighting_scheme calc
_refine_ls_wR_factor_gt 0.0894
_refine_ls_wR_factor_ref 0.0998
_reflns_Friedel_coverage 0.954
_reflns_Friedel_fraction_full 0.983
_reflns_Friedel_fraction_max 0.881
_reflns_number_gt 14268
_reflns_number_total 17813
_reflns_threshold_expression 'I > 2\s(I)'
_cod_data_source_file ic6b02228_si_002.cif
_cod_data_source_block Az2Ru4Ru4AB
_cod_original_sg_symbol_Hall 'A 2 -2ac'
_cod_original_sg_symbol_H-M 'A b a 2'
_cod_database_code 4349276
_shelx_shelxl_version_number 2014/7
_shelx_space_group_comment
;
The symmetry employed for this shelxl refinement is uniquely defined
by the following loop, which should always be used as a source of
symmetry information in preference to the above space-group names.
They are only intended as comments.
;
_shelx_estimated_absorpt_t_min 0.431
_shelx_estimated_absorpt_t_max 0.975

loop_
_space_group_symop_operation_xyz
'x, y, z'
'-x, -y, z'
'x+1/2, -y+1/2, z'
'-x+1/2, y+1/2, z'
'x, y+1/2, z+1/2'
'-x, -y+1/2, z+1/2'
'x+1/2, -y+1, z+1/2'
'-x+1/2, y+1, z+1/2'

loop_
_atom_site_label
_atom_site_type_symbol
_atom_site_fract_x
_atom_site_fract_y
_atom_site_fract_z
_atom_site_U_iso_or_equiv
_atom_site_adp_type
_atom_site_occupancy
_atom_site_site_symmetry_order
_atom_site_calc_flag
_atom_site_refinement_flags_posn
_atom_site_refinement_flags_adp
Ru1 Ru 0.62268(3) 0.84072(3) 0.31643(3) 0.01221(17) Uani 1 1 d . .
Ru2 Ru 0.68210(3) 0.90096(3) 0.25569(3) 0.01426(19) Uani 1 1 d . .
Ru3 Ru 0.69033(3) 0.88835(3) 0.38374(3) 0.0151(2) Uani 1 1 d . .
Ru4 Ru 0.62595(3) 0.93899(3) 0.33414(4) 0.01709(19) Uani 1 1 d . .
Ru5 Ru 0.39744(2) 0.75148(3) 0.32031(4) 0.01188(17) Uani 1 1 d . .
Ru6 Ru 0.38304(3) 0.84043(3) 0.26495(3) 0.01353(19) Uani 1 1 d . .
Ru7 Ru 0.38968(3) 0.83383(3) 0.39460(3) 0.01378(19) Uani 1 1 d . .
Ru8 Ru 0.31973(3) 0.80393(3) 0.33379(4) 0.01438(18) Uani 1 1 d . .
S22 S 0.55833(9) 0.72542(10) 0.39954(11) 0.0164(6) Uani 1 1 d . .
S24 S 0.55343(9) 0.73101(10) 0.22172(11) 0.0166(6) Uani 1 1 d . .
O24 O 0.5525(3) 0.8729(3) 0.2316(3) 0.026(2) Uani 1 1 d . .
O25 O 0.6264(3) 0.9092(3) 0.1456(3) 0.036(2) Uani 1 1 d . .
O26 O 0.7230(3) 0.9893(3) 0.2130(4) 0.033(2) Uani 1 1 d . .
O27 O 0.7320(3) 0.9714(3) 0.4396(4) 0.037(2) Uani 1 1 d . .
O28 O 0.6415(3) 0.8783(3) 0.4998(3) 0.032(2) Uani 1 1 d . .
O29 O 0.5568(3) 0.8614(3) 0.4128(3) 0.0232(19) Uani 1 1 d . .
O30 O 0.5571(3) 0.9829(3) 0.2548(4) 0.049(3) Uani 1 1 d . .
O31 O 0.6805(3) 1.0252(3) 0.3387(4) 0.045(2) Uani 1 1 d . .
O32 O 0.5786(3) 0.9657(3) 0.4482(4) 0.044(3) Uani 1 1 d . .
O33 O 0.3397(3) 0.7006(3) 0.2325(3) 0.026(2) Uani 1 1 d . .
O34 O 0.3516(3) 0.7958(3) 0.1507(3) 0.028(2) Uani 1 1 d . .
O35 O 0.3437(3) 0.9294(3) 0.2199(3) 0.029(2) Uani 1 1 d . .
O36 O 0.3328(3) 0.9093(3) 0.4439(3) 0.034(2) Uani 1 1 d . .
O37 O 0.3735(3) 0.7813(3) 0.5094(3) 0.027(2) Uani 1 1 d . .
O38 O 0.3438(3) 0.7045(3) 0.4160(3) 0.0229(19) Uani 1 1 d . .
O39 O 0.2566(3) 0.7598(3) 0.2459(4) 0.030(2) Uani 1 1 d . .
O40 O 0.2736(2) 0.8936(2) 0.3070(3) 0.0232(19) Uani 1 1 d . .
O41 O 0.2723(3) 0.7798(3) 0.4491(3) 0.026(2) Uani 1 1 d . .
C1 C 0.6467(3) 0.7830(3) 0.2574(4) 0.013(2) Uani 1 1 d . .
C2 C 0.6836(3) 0.8086(3) 0.2762(4) 0.012(2) Uani 1 1 d . .
C3 C 0.6878(3) 0.8047(3) 0.3421(4) 0.014(2) Uani 1 1 d . .
C2A C 0.7138(4) 0.8319(4) 0.2362(4) 0.017(2) Uani 1 1 d . .
H2A H 0.7123 0.8239 0.1951 0.021 Uiso 1 1 calc R U
C2B C 0.7447(3) 0.8650(4) 0.2524(4) 0.017(2) Uani 1 1 d . .
H2B H 0.7637 0.8768 0.2229 0.021 Uiso 1 1 calc R U
C2C C 0.7482(3) 0.8816(3) 0.3138(5) 0.017(2) Uani 1 1 d . .
H2C H 0.7679 0.9089 0.3161 0.020 Uiso 1 1 calc R U
C4 C 0.6505(3) 0.7770(4) 0.3615(4) 0.013(2) Uani 1 1 d . .
C3A C 0.7231(4) 0.8195(4) 0.3814(4) 0.018(2) Uani 1 1 d . .
H3A H 0.7261 0.8047 0.4190 0.021 Uiso 1 1 calc R U
C3B C 0.7518(4) 0.8536(3) 0.3666(4) 0.014(2) Uani 1 1 d . U
H3B H 0.7754 0.8590 0.3927 0.017 Uiso 1 1 calc R U
C5 C 0.6427(3) 0.7590(4) 0.4238(4) 0.010(2) Uani 1 1 d . U
H5 H 0.6567 0.7813 0.4520 0.012 Uiso 1 1 calc R U
C6 C 0.5960(3) 0.7551(3) 0.4420(4) 0.010(2) Uani 1 1 d . .
C5A C 0.6649(3) 0.7118(4) 0.4328(4) 0.013(2) Uani 1 1 d . .
C5B C 0.6793(3) 0.6837(4) 0.3857(4) 0.018(2) Uani 1 1 d . .
H5B H 0.6765 0.6945 0.3458 0.022 Uiso 1 1 calc R U
C5C C 0.6975(3) 0.6410(4) 0.3959(5) 0.020(2) Uani 1 1 d . .
H5C H 0.7064 0.6225 0.3630 0.024 Uiso 1 1 calc R U
C5D C 0.7031(4) 0.6246(4) 0.4535(5) 0.021(3) Uani 1 1 d . .
C5E C 0.6901(4) 0.6525(4) 0.5009(5) 0.019(2) Uani 1 1 d . .
H5E H 0.6948 0.6423 0.5407 0.023 Uiso 1 1 calc R U
C5F C 0.6706(3) 0.6948(4) 0.4909(5) 0.017(2) Uani 1 1 d . .
H5F H 0.6608 0.7126 0.5240 0.021 Uiso 1 1 calc R U
C5G C 0.7249(4) 0.5781(4) 0.4650(5) 0.032(3) Uani 1 1 d . .
H5G H 0.7423 0.5800 0.5014 0.047 Uiso 1 1 calc R U
H5H H 0.7435 0.5702 0.4311 0.047 Uiso 1 1 calc R U
H5I H 0.7028 0.5540 0.4698 0.047 Uiso 1 1 calc R U
C7 C 0.5769(4) 0.7731(3) 0.4922(4) 0.012(2) Uani 1 1 d . .
H7 H 0.5921 0.7904 0.5216 0.015 Uiso 1 1 calc R U
C8 C 0.5318(4) 0.7631(4) 0.4954(4) 0.019(3) Uani 1 1 d . .
H8 H 0.5142 0.7726 0.5278 0.023 Uiso 1 1 calc R U
C9 C 0.5164(3) 0.7390(4) 0.4486(4) 0.010(2) Uani 1 1 d . .
C10 C 0.4708(4) 0.7257(4) 0.4332(4) 0.014(2) Uani 1 1 d . .
H10 H 0.4516 0.7439 0.4604 0.016 Uiso 1 1 calc R U
C11 C 0.4608(4) 0.7421(4) 0.3692(4) 0.012(2) Uani 1 1 d . .
C10A C 0.4606(3) 0.6736(4) 0.4445(4) 0.012(2) Uani 1 1 d . U
C10B C 0.4289(4) 0.6633(4) 0.4859(4) 0.018(3) Uani 1 1 d . .
H10B H 0.4122 0.6874 0.5033 0.022 Uiso 1 1 calc R U
C10C C 0.4214(4) 0.6169(4) 0.5023(4) 0.020(3) Uani 1 1 d . .
H10C H 0.4003 0.6099 0.5316 0.024 Uiso 1 1 calc R U
C10D C 0.4449(4) 0.5809(4) 0.4756(5) 0.021(3) Uani 1 1 d . .
C10E C 0.4753(4) 0.5924(4) 0.4332(5) 0.025(3) Uani 1 1 d . .
H10E H 0.4912 0.5685 0.4138 0.030 Uiso 1 1 calc R U
C10F C 0.4830(4) 0.6388(4) 0.4182(4) 0.015(2) Uani 1 1 d . .
H10F H 0.5043 0.6460 0.3891 0.018 Uiso 1 1 calc R U
C10G C 0.4380(4) 0.5311(4) 0.4950(5) 0.035(3) Uani 1 1 d . .
H10G H 0.4410 0.5289 0.5385 0.052 Uiso 1 1 calc R U
H10H H 0.4595 0.5112 0.4758 0.052 Uiso 1 1 calc R U
H10I H 0.4090 0.5211 0.4833 0.052 Uiso 1 1 calc R U
C12 C 0.4577(3) 0.7916(4) 0.3542(5) 0.017(2) Uani 1 1 d . .
C13 C 0.4559(4) 0.7941(4) 0.2891(4) 0.013(2) Uani 1 1 d . .
C12A C 0.4617(3) 0.8295(4) 0.3976(4) 0.011(2) Uani 1 1 d . U
H12A H 0.4743 0.8228 0.4352 0.013 Uiso 1 1 calc R U
C12B C 0.4481(3) 0.8745(4) 0.3867(5) 0.017(2) Uani 1 1 d . .
H12B H 0.4522 0.8971 0.4171 0.020 Uiso 1 1 calc R U
C12C C 0.4277(3) 0.8889(3) 0.3309(5) 0.017(2) Uani 1 1 d . .
H12C H 0.4159 0.9211 0.3340 0.020 Uiso 1 1 calc R U
C14 C 0.4586(3) 0.7478(3) 0.2676(4) 0.012(2) Uani 1 1 d . U
C13A C 0.4548(3) 0.8354(3) 0.2519(4) 0.012(2) Uani 1 1 d . .
H13A H 0.4620 0.8318 0.2109 0.015 Uiso 1 1 calc R U
C13B C 0.4440(4) 0.8796(4) 0.2715(4) 0.016(2) Uani 1 1 d . .
H13B H 0.4475 0.9049 0.2447 0.019 Uiso 1 1 calc R U
C15 C 0.4633(4) 0.7361(4) 0.2007(4) 0.014(2) Uani 1 1 d . .
H15 H 0.4432 0.7570 0.1786 0.017 Uiso 1 1 calc R U
C16 C 0.5091(4) 0.7494(4) 0.1817(4) 0.019(3) Uani 1 1 d . .
C15A C 0.4511(3) 0.6864(4) 0.1836(4) 0.014(2) Uani 1 1 d . .
C15B C 0.4155(4) 0.6791(4) 0.1465(4) 0.023(3) Uani 1 1 d . .
H15B H 0.3984 0.7046 0.1340 0.028 Uiso 1 1 calc R U
C15C C 0.4052(4) 0.6349(4) 0.1281(5) 0.026(3) Uani 1 1 d . .
H15C H 0.3811 0.6310 0.1025 0.031 Uiso 1 1 calc R U
C15D C 0.4280(4) 0.5964(4) 0.1447(5) 0.022(3) Uani 1 1 d . .
C15E C 0.4632(4) 0.6037(4) 0.1822(4) 0.022(3) Uani 1 1 d . .
H15E H 0.4798 0.5778 0.1949 0.026 Uiso 1 1 calc R U
C15F C 0.4747(4) 0.6475(4) 0.2013(4) 0.018(3) Uani 1 1 d . .
H15F H 0.4989 0.6512 0.2269 0.022 Uiso 1 1 calc R U
C15G C 0.4164(5) 0.5486(4) 0.1212(5) 0.035(3) Uani 1 1 d . .
H15G H 0.4045 0.5298 0.1537 0.052 Uiso 1 1 calc R U
H15H H 0.4423 0.5336 0.1052 0.052 Uiso 1 1 calc R U
H15I H 0.3948 0.5517 0.0894 0.052 Uiso 1 1 calc R U
C17 C 0.5213(4) 0.7795(4) 0.1380(4) 0.018(3) Uani 1 1 d . .
H17 H 0.5016 0.7930 0.1105 0.022 Uiso 1 1 calc R U
C18 C 0.5665(4) 0.7888(4) 0.1375(4) 0.017(3) Uani 1 1 d . .
H18 H 0.5798 0.8091 0.1097 0.021 Uiso 1 1 calc R U
C19 C 0.5882(3) 0.7660(3) 0.1799(4) 0.009(2) Uani 1 1 d . .
C20 C 0.6356(3) 0.7699(4) 0.1932(4) 0.012(2) Uani 1 1 d . .
H20 H 0.6471 0.7952 0.1672 0.014 Uiso 1 1 calc R U
C21 C 0.6272(3) 0.7640(4) 0.3102(5) 0.020(2) Uani 1 1 d . .
H21 H 0.6019 0.7425 0.3102 0.024 Uiso 1 1 calc R U
C20A C 0.6624(3) 0.7257(4) 0.1786(4) 0.015(2) Uani 1 1 d . .
C20B C 0.6897(4) 0.7253(4) 0.1297(4) 0.017(2) Uani 1 1 d . .
H20B H 0.6907 0.7516 0.1042 0.020 Uiso 1 1 calc R U
C20C C 0.7156(4) 0.6875(4) 0.1171(4) 0.022(3) Uani 1 1 d . .
H20C H 0.7332 0.6877 0.0823 0.027 Uiso 1 1 calc R U
C20D C 0.7160(4) 0.6492(4) 0.1551(4) 0.019(3) Uani 1 1 d . .
C20E C 0.6869(4) 0.6482(4) 0.2034(5) 0.018(2) Uani 1 1 d . .
H20E H 0.6850 0.6217 0.2283 0.021 Uiso 1 1 calc R U
C20F C 0.6608(3) 0.6870(4) 0.2141(4) 0.017(2) Uani 1 1 d . .
H20F H 0.6413 0.6865 0.2469 0.021 Uiso 1 1 calc R U
C20G C 0.7457(4) 0.6084(4) 0.1447(5) 0.028(3) Uani 1 1 d . .
H20G H 0.7409 0.5851 0.1758 0.042 Uiso 1 1 calc R U
H20H H 0.7757 0.6188 0.1461 0.042 Uiso 1 1 calc R U
H20I H 0.7396 0.5948 0.1054 0.042 Uiso 1 1 calc R U
C23 C 0.4618(3) 0.7166(3) 0.3161(4) 0.012(2) Uani 1 1 d . .
H23 H 0.4668 0.6824 0.3130 0.015 Uiso 1 1 calc R U
C24 C 0.5799(4) 0.8621(4) 0.2634(5) 0.020(3) Uani 1 1 d . .
C25 C 0.6478(4) 0.9062(4) 0.1875(5) 0.030(3) Uani 1 1 d . .
C26 C 0.7076(4) 0.9569(4) 0.2311(5) 0.020(3) Uani 1 1 d . .
C27 C 0.7166(4) 0.9403(4) 0.4180(5) 0.025(3) Uani 1 1 d . .
C28 C 0.6597(4) 0.8815(4) 0.4557(5) 0.020(3) Uani 1 1 d . .
C29 C 0.5830(4) 0.8583(4) 0.3773(5) 0.019(3) Uani 1 1 d . .
C30 C 0.5821(4) 0.9651(4) 0.2837(5) 0.028(3) Uani 1 1 d . .
C31 C 0.6600(4) 0.9920(4) 0.3346(5) 0.029(3) Uani 1 1 d . .
C32 C 0.5962(4) 0.9550(4) 0.4053(5) 0.026(3) Uani 1 1 d . .
C33 C 0.3612(3) 0.7206(4) 0.2654(5) 0.015(2) Uani 1 1 d . .
C34 C 0.3641(4) 0.8125(4) 0.1947(5) 0.025(3) Uani 1 1 d . .
C35 C 0.3581(4) 0.8947(4) 0.2369(4) 0.018(3) Uani 1 1 d . .
C36 C 0.3529(4) 0.8794(4) 0.4233(5) 0.023(3) Uani 1 1 d . .
C37 C 0.3808(4) 0.8019(4) 0.4665(4) 0.016(2) Uani 1 1 d . .
C38 C 0.3600(4) 0.7263(4) 0.3801(4) 0.016(2) Uani 1 1 d . .
C39 C 0.2812(4) 0.7743(4) 0.2794(4) 0.019(2) Uani 1 1 d . .
C40 C 0.2927(3) 0.8604(4) 0.3182(5) 0.022(3) Uani 1 1 d . .
C41 C 0.2888(4) 0.7876(4) 0.4051(5) 0.018(2) Uani 1 1 d . .
C42 C 0.4033(4) 0.9143(4) 0.5687(5) 0.026(3) Uani 1 1 d . .
C43 C 0.4372(5) 0.9395(4) 0.5418(4) 0.028(3) Uani 1 1 d . .
H43 H 0.4329 0.9707 0.5298 0.033 Uiso 1 1 calc R U
C44 C 0.4770(5) 0.9181(5) 0.5331(5) 0.033(3) Uani 1 1 d . .
H44 H 0.4998 0.9349 0.5148 0.040 Uiso 1 1 calc R U
C45 C 0.4837(4) 0.8733(5) 0.5506(4) 0.031(3) Uani 1 1 d . .
H45 H 0.5108 0.8589 0.5442 0.038 Uiso 1 1 calc R U
C46 C 0.4505(5) 0.8492(4) 0.5776(4) 0.030(3) Uani 1 1 d . .
H46 H 0.4551 0.8183 0.5904 0.036 Uiso 1 1 calc R U
C47 C 0.4106(4) 0.8694(4) 0.5862(4) 0.025(3) Uani 1 1 d . .
H47 H 0.3881 0.8521 0.6043 0.030 Uiso 1 1 calc R U
C48 C 0.3598(5) 0.9369(5) 0.5798(6) 0.043(4) Uani 1 1 d . .
H48A H 0.3583 0.9474 0.6214 0.064 Uiso 1 1 calc R U
H48B H 0.3368 0.9145 0.5722 0.064 Uiso 1 1 calc R U
H48C H 0.3564 0.9636 0.5531 0.064 Uiso 1 1 calc R U
C49 C 0.5954(4) 0.5630(4) 0.5929(5) 0.026(3) Uani 1 1 d . .
C50 C 0.5647(4) 0.5416(4) 0.6274(5) 0.028(3) Uani 1 1 d . .
H50 H 0.5714 0.5131 0.6466 0.034 Uiso 1 1 calc R U
C51 C 0.5243(4) 0.5608(5) 0.6348(5) 0.030(3) Uani 1 1 d . .
H51 H 0.5036 0.5463 0.6597 0.036 Uiso 1 1 calc R U
C52 C 0.5142(5) 0.6018(5) 0.6052(5) 0.038(4) Uani 1 1 d . .
H52 H 0.4862 0.6146 0.6089 0.046 Uiso 1 1 calc R U
C53 C 0.5448(5) 0.6237(5) 0.5707(5) 0.038(4) Uani 1 1 d . .
H53 H 0.5381 0.6520 0.5511 0.046 Uiso 1 1 calc R U
C54 C 0.5849(5) 0.6045(5) 0.5648(5) 0.035(4) Uani 1 1 d . .
H54 H 0.6060 0.6198 0.5410 0.042 Uiso 1 1 calc R U
C55 C 0.6395(4) 0.5416(5) 0.5844(5) 0.038(4) Uani 1 1 d . .
H55A H 0.6422 0.5141 0.6099 0.057 Uiso 1 1 calc R U
H55B H 0.6618 0.5641 0.5953 0.057 Uiso 1 1 calc R U
H55C H 0.6431 0.5326 0.5425 0.057 Uiso 1 1 calc R U
C56 C 0.5826(4) 0.5741(4) 0.3488(4) 0.019(3) Uani 1 1 d . .
C57 C 0.5691(3) 0.5300(4) 0.3306(5) 0.019(2) Uani 1 1 d . .
H57 H 0.5662 0.5059 0.3593 0.023 Uiso 1 1 calc R U
C58 C 0.5599(4) 0.5210(4) 0.2706(5) 0.025(3) Uani 1 1 d . .
H58 H 0.5503 0.4912 0.2586 0.030 Uiso 1 1 calc R U
C59 C 0.5650(4) 0.5561(4) 0.2282(5) 0.028(3) Uani 1 1 d . .
H59 H 0.5592 0.5500 0.1873 0.034 Uiso 1 1 calc R U
C60 C 0.5781(4) 0.5988(4) 0.2458(5) 0.020(3) Uani 1 1 d . .
H60 H 0.5810 0.6228 0.2170 0.024 Uiso 1 1 calc R U
C61 C 0.5876(4) 0.6080(4) 0.3060(5) 0.023(3) Uani 1 1 d . .
H61 H 0.5974 0.6379 0.3173 0.027 Uiso 1 1 calc R U
C62 C 0.5939(4) 0.5830(4) 0.4130(5) 0.026(3) Uani 1 1 d . .
H62A H 0.5708 0.5713 0.4387 0.039 Uiso 1 1 calc R U
H62B H 0.5974 0.6164 0.4194 0.039 Uiso 1 1 calc R U
H62C H 0.6209 0.5671 0.4228 0.039 Uiso 1 1 calc R U
C63 C 0.6708(5) 0.4796(5) 0.2989(7) 0.040(4) Uani 1 1 d . .
C64 C 0.6699(5) 0.4727(5) 0.3601(7) 0.046(4) Uani 1 1 d . .
H64 H 0.6820 0.4955 0.3858 0.055 Uiso 1 1 calc R U
C65 C 0.6517(5) 0.4334(6) 0.3845(6) 0.050(4) Uani 1 1 d . .
H65 H 0.6527 0.4287 0.4264 0.060 Uiso 1 1 calc R U
C66 C 0.6326(5) 0.4019(5) 0.3493(8) 0.046(4) Uani 1 1 d . .
H66 H 0.6185 0.3760 0.3665 0.055 Uiso 1 1 calc R U
C67 C 0.6336(5) 0.4069(6) 0.2912(8) 0.053(5) Uani 1 1 d . .
H67 H 0.6213 0.3836 0.2667 0.063 Uiso 1 1 calc R U
C68 C 0.6523(5) 0.4457(6) 0.2645(6) 0.051(5) Uani 1 1 d . .
H68 H 0.6521 0.4487 0.2222 0.061 Uiso 1 1 calc R U
C69 C 0.6871(6) 0.5234(5) 0.2722(10) 0.111(9) Uani 1 1 d . .
H69A H 0.7120 0.5345 0.2951 0.167 Uiso 1 1 calc R U
H69B H 0.6643 0.5469 0.2731 0.167 Uiso 1 1 calc R U
H69C H 0.6958 0.5178 0.2308 0.167 Uiso 1 1 calc R U
C70 C 0.7627(3) 0.3355(4) 0.5711(4) 0.067(6) Uani 1 1 d G .
C71 C 0.7723(3) 0.3787(5) 0.5950(3) 0.046(4) Uani 1 1 d G .
H71 H 0.7970 0.3825 0.6197 0.055 Uiso 1 1 calc R U
C72 C 0.7458(4) 0.4164(3) 0.5828(4) 0.077(6) Uani 1 1 d G .
H72 H 0.7524 0.4459 0.5991 0.092 Uiso 1 1 calc R U
C73 C 0.7097(4) 0.4108(3) 0.5467(5) 0.085(7) Uani 1 1 d G .
H73 H 0.6916 0.4366 0.5384 0.102 Uiso 1 1 calc R U
C74 C 0.7001(3) 0.3676(4) 0.5228(3) 0.051(4) Uani 1 1 d G .
H74 H 0.6754 0.3638 0.4981 0.061 Uiso 1 1 calc R U
C75 C 0.7266(3) 0.3299(3) 0.5350(4) 0.032(3) Uani 1 1 d G .
H75 H 0.7200 0.3004 0.5187 0.039 Uiso 1 1 calc R U
C76 C 0.7890(6) 0.2980(8) 0.5836(7) 0.102(8) Uani 1 1 d . .
H76A H 0.7850 0.2888 0.6254 0.153 Uiso 1 1 calc R U
H76B H 0.8192 0.3066 0.5769 0.153 Uiso 1 1 calc R U
H76C H 0.7813 0.2721 0.5574 0.153 Uiso 1 1 calc R U

loop_
_atom_site_aniso_label
_atom_site_aniso_U_11
_atom_site_aniso_U_22
_atom_site_aniso_U_33
_atom_site_aniso_U_23
_atom_site_aniso_U_13
_atom_site_aniso_U_12
Ru1 0.0113(4) 0.0137(4) 0.0116(4) -0.0001(4) -0.0001(3) -0.0012(4)
Ru2 0.0154(5) 0.0149(4) 0.0125(4) 0.0018(4) 0.0014(3) -0.0032(4)
Ru3 0.0160(5) 0.0166(4) 0.0128(4) -0.0003(4) 0.0000(3) -0.0046(4)
Ru4 0.0211(5) 0.0138(4) 0.0164(4) -0.0016(4) 0.0021(4) 0.0021(4)
Ru5 0.0108(4) 0.0128(4) 0.0121(3) -0.0009(4) -0.0005(3) -0.0001(3)
Ru6 0.0132(4) 0.0145(4) 0.0128(4) 0.0020(4) -0.0005(3) -0.0001(4)
Ru7 0.0143(5) 0.0143(4) 0.0128(4) -0.0014(4) 0.0008(3) 0.0001(4)
Ru8 0.0109(4) 0.0150(4) 0.0173(4) -0.0003(4) 0.0000(3) -0.0002(4)
S22 0.0118(14) 0.0230(15) 0.0144(12) -0.0049(13) 0.0026(10) -0.0039(12)
S24 0.0143(15) 0.0197(15) 0.0158(12) 0.0067(13) -0.0021(10) -0.0027(13)
O24 0.029(5) 0.026(5) 0.022(4) 0.000(4) -0.010(4) 0.009(4)
O25 0.037(6) 0.050(6) 0.019(4) 0.008(4) -0.009(4) -0.009(5)
O26 0.044(6) 0.015(4) 0.040(5) 0.010(4) 0.000(4) -0.009(5)
O27 0.045(7) 0.027(5) 0.039(5) -0.009(5) 0.002(4) -0.020(5)
O28 0.024(5) 0.053(6) 0.019(4) -0.012(4) 0.005(3) -0.017(5)
O29 0.026(5) 0.024(5) 0.020(4) -0.006(4) 0.006(3) -0.008(4)
O30 0.058(7) 0.048(6) 0.041(5) 0.011(5) -0.018(5) 0.027(6)
O31 0.066(7) 0.023(5) 0.047(6) -0.004(5) 0.001(5) -0.007(5)
O32 0.055(7) 0.037(6) 0.041(5) -0.018(5) 0.018(5) 0.006(5)
O33 0.023(5) 0.028(5) 0.028(4) 0.000(4) -0.009(4) -0.003(4)
O34 0.034(5) 0.030(5) 0.020(4) -0.008(4) -0.006(4) -0.010(4)
O35 0.027(5) 0.027(5) 0.032(5) 0.008(4) 0.005(4) 0.010(4)
O36 0.030(5) 0.046(6) 0.025(4) -0.010(5) -0.001(4) 0.022(5)
O37 0.035(5) 0.024(5) 0.021(4) 0.007(4) 0.014(4) -0.001(4)
O38 0.025(5) 0.018(4) 0.026(4) 0.006(4) 0.001(3) 0.000(4)
O39 0.025(5) 0.024(5) 0.041(5) -0.004(4) -0.011(4) -0.003(4)
O40 0.015(4) 0.015(4) 0.040(5) 0.007(4) -0.001(3) 0.001(4)
O41 0.023(5) 0.030(5) 0.026(4) 0.011(4) 0.011(4) 0.002(4)
C1 0.015(6) 0.006(5) 0.017(5) -0.001(5) 0.002(4) 0.001(4)
C2 0.010(5) 0.006(5) 0.020(5) -0.004(5) -0.002(4) 0.006(4)
C3 0.015(6) 0.010(5) 0.017(5) 0.003(5) 0.000(4) -0.003(5)
C2A 0.018(6) 0.016(6) 0.018(5) 0.007(5) 0.010(4) 0.002(5)
C2B 0.014(6) 0.018(6) 0.021(5) 0.006(5) 0.006(4) -0.009(5)
C2C 0.020(6) 0.011(5) 0.019(5) 0.003(5) 0.010(4) -0.005(4)
C4 0.005(5) 0.021(6) 0.013(5) 0.003(5) -0.001(4) 0.005(5)
C3A 0.023(6) 0.019(6) 0.011(5) -0.003(5) 0.001(4) 0.005(5)
C3B 0.015(4) 0.014(4) 0.013(4) -0.007(3) 0.000(3) 0.004(4)
C5 0.005(4) 0.012(4) 0.013(3) 0.001(3) 0.002(3) 0.001(3)
C6 0.009(5) 0.008(5) 0.013(5) 0.004(5) -0.001(4) -0.005(5)
C5A 0.004(5) 0.012(5) 0.022(5) -0.005(5) 0.005(4) -0.004(5)
C5B 0.017(6) 0.024(6) 0.012(5) 0.002(5) -0.004(4) -0.010(5)
C5C 0.009(6) 0.021(6) 0.031(6) 0.004(6) 0.003(5) 0.002(5)
C5D 0.018(7) 0.012(6) 0.031(6) -0.004(6) -0.006(5) 0.003(5)
C5E 0.018(6) 0.019(6) 0.020(5) 0.005(5) -0.007(4) -0.005(5)
C5F 0.014(6) 0.019(6) 0.019(5) 0.008(5) 0.002(4) -0.003(5)
C5G 0.022(7) 0.028(7) 0.045(7) 0.015(7) -0.002(6) 0.003(6)
C7 0.020(6) 0.006(5) 0.011(4) -0.004(5) 0.004(4) 0.000(5)
C8 0.016(6) 0.026(7) 0.016(5) 0.003(5) 0.000(4) 0.004(6)
C9 0.006(5) 0.012(5) 0.011(4) 0.007(5) -0.003(4) -0.002(5)
C10 0.022(7) 0.012(6) 0.007(4) -0.001(5) -0.002(4) -0.002(5)
C11 0.016(6) 0.014(6) 0.004(4) -0.002(4) 0.000(4) 0.001(5)
C10A 0.010(4) 0.014(4) 0.010(3) 0.003(4) -0.006(3) -0.006(4)
C10B 0.020(6) 0.027(7) 0.006(4) -0.007(5) -0.003(4) -0.003(6)
C10C 0.014(6) 0.032(7) 0.015(5) 0.013(6) -0.002(4) -0.008(6)
C10D 0.025(7) 0.015(6) 0.023(6) 0.003(5) -0.013(5) -0.004(6)
C10E 0.026(7) 0.030(7) 0.021(6) 0.003(6) -0.013(5) -0.012(6)
C10F 0.018(6) 0.014(6) 0.013(5) 0.005(5) -0.003(4) -0.011(5)
C10G 0.035(8) 0.038(8) 0.032(7) 0.009(7) -0.003(6) -0.005(7)
C12 0.003(6) 0.018(6) 0.030(6) -0.009(5) -0.003(4) 0.005(5)
C13 0.009(6) 0.011(5) 0.020(5) 0.003(5) 0.005(4) -0.002(5)
C12A 0.006(4) 0.018(4) 0.009(3) -0.002(4) 0.003(3) -0.006(3)
C12B 0.012(6) 0.017(6) 0.021(5) 0.001(6) -0.001(4) -0.001(5)
C12C 0.021(6) 0.012(5) 0.016(5) -0.001(5) 0.006(5) -0.008(5)
C14 0.009(4) 0.013(4) 0.014(4) 0.000(4) -0.001(3) 0.007(3)
C13A 0.017(6) 0.013(5) 0.006(4) -0.002(5) -0.005(4) -0.007(5)
C13B 0.027(7) 0.008(5) 0.012(5) 0.002(5) -0.008(4) -0.006(5)
C15 0.018(6) 0.015(6) 0.009(4) 0.001(5) -0.002(4) -0.009(5)
C16 0.026(7) 0.021(6) 0.010(4) -0.009(5) -0.005(4) 0.013(6)
C15A 0.014(6) 0.013(5) 0.014(5) 0.000(5) 0.005(4) 0.002(5)
C15B 0.022(7) 0.034(7) 0.014(5) -0.001(6) -0.005(4) 0.001(6)
C15C 0.021(7) 0.036(8) 0.019(5) -0.007(6) -0.001(5) -0.018(6)
C15D 0.026(7) 0.022(7) 0.018(5) 0.003(6) 0.001(5) -0.005(6)
C15E 0.030(7) 0.020(6) 0.016(5) 0.001(5) 0.007(5) -0.004(6)
C15F 0.022(7) 0.024(6) 0.008(5) -0.001(5) 0.003(4) -0.007(6)
C15G 0.047(9) 0.030(7) 0.027(6) -0.012(6) 0.011(6) -0.011(7)
C17 0.019(6) 0.020(6) 0.015(5) -0.003(5) 0.002(4) 0.007(5)
C18 0.027(7) 0.019(6) 0.006(4) 0.005(5) 0.002(4) -0.004(6)
C19 0.008(5) 0.009(5) 0.012(4) -0.006(5) -0.001(4) 0.000(5)
C20 0.011(6) 0.013(5) 0.011(4) 0.000(5) -0.005(4) -0.003(5)
C21 0.015(6) 0.019(6) 0.025(5) -0.013(5) 0.003(5) 0.004(5)
C20A 0.010(6) 0.024(6) 0.012(5) -0.003(5) -0.004(4) 0.003(5)
C20B 0.023(6) 0.011(5) 0.016(5) -0.001(5) -0.001(4) -0.004(5)
C20C 0.021(6) 0.034(7) 0.012(5) -0.004(5) 0.002(4) -0.001(6)
C20D 0.018(6) 0.019(6) 0.019(5) -0.006(5) -0.001(4) 0.008(5)
C20E 0.018(6) 0.013(5) 0.022(5) 0.001(5) -0.006(5) -0.010(5)
C20F 0.011(6) 0.022(6) 0.019(5) -0.003(5) 0.001(4) 0.003(5)
C20G 0.027(7) 0.029(6) 0.028(6) -0.006(6) 0.001(5) 0.004(7)
C23 0.006(5) 0.012(5) 0.019(5) -0.006(5) 0.001(4) 0.000(4)
C24 0.027(7) 0.018(6) 0.014(5) 0.000(5) 0.009(5) 0.010(6)
C25 0.036(8) 0.025(7) 0.028(6) 0.004(6) 0.008(6) -0.014(7)
C26 0.016(7) 0.024(7) 0.020(5) -0.009(6) -0.003(5) 0.011(6)
C27 0.024(7) 0.027(7) 0.023(6) 0.003(6) 0.014(5) -0.013(6)
C28 0.016(6) 0.026(7) 0.018(5) -0.002(6) -0.005(5) -0.005(6)
C29 0.013(6) 0.022(6) 0.021(5) -0.004(5) -0.003(5) -0.005(5)
C30 0.028(7) 0.028(7) 0.029(6) 0.001(6) 0.015(5) 0.004(6)
C31 0.042(8) 0.029(7) 0.018(5) 0.005(6) -0.008(6) 0.007(6)
C32 0.040(8) 0.013(6) 0.024(6) -0.008(6) 0.006(5) 0.005(6)
C33 0.012(6) 0.016(6) 0.017(5) 0.008(5) 0.010(4) 0.004(5)
C34 0.020(7) 0.026(7) 0.028(6) 0.004(6) 0.002(5) 0.006(6)
C35 0.011(6) 0.028(7) 0.014(5) -0.015(5) 0.006(4) -0.010(6)
C36 0.024(7) 0.028(7) 0.017(5) 0.001(6) 0.007(5) -0.004(6)
C37 0.021(7) 0.007(5) 0.019(5) -0.002(5) 0.001(4) -0.007(5)
C38 0.017(6) 0.011(5) 0.018(5) 0.003(5) -0.006(4) -0.008(5)
C39 0.018(6) 0.016(6) 0.022(5) 0.008(5) -0.006(5) 0.001(5)
C40 0.017(6) 0.038(7) 0.012(5) -0.007(6) 0.000(5) -0.012(6)
C41 0.014(6) 0.013(6) 0.026(6) -0.005(5) -0.007(5) 0.003(5)
C42 0.044(9) 0.022(7) 0.014(5) -0.007(6) 0.001(5) -0.005(7)
C43 0.058(10) 0.015(6) 0.010(5) -0.005(5) 0.001(5) -0.002(7)
C44 0.042(9) 0.040(9) 0.018(6) -0.003(6) -0.001(6) -0.002(8)
C45 0.031(8) 0.053(9) 0.010(5) -0.004(6) -0.004(5) -0.005(8)
C46 0.058(10) 0.022(7) 0.010(5) 0.000(5) -0.008(5) 0.015(7)
C47 0.037(8) 0.026(7) 0.012(5) -0.010(6) 0.003(5) -0.006(6)
C48 0.040(9) 0.052(10) 0.037(7) 0.002(7) -0.002(6) -0.004(8)
C49 0.028(7) 0.035(8) 0.014(5) -0.018(6) -0.002(5) -0.007(7)
C50 0.031(8) 0.025(7) 0.028(6) -0.015(6) 0.005(5) 0.002(6)
C51 0.028(8) 0.035(8) 0.027(6) -0.021(7) 0.010(5) -0.018(7)
C52 0.031(8) 0.058(10) 0.026(6) -0.025(7) -0.006(6) 0.003(8)
C53 0.067(11) 0.031(8) 0.017(6) 0.010(6) -0.001(6) 0.009(8)
C54 0.053(10) 0.037(9) 0.015(5) -0.007(6) 0.006(6) -0.014(8)
C55 0.030(8) 0.052(9) 0.032(6) -0.019(7) -0.005(6) -0.015(8)
C56 0.012(6) 0.023(6) 0.023(6) -0.004(5) 0.002(4) 0.001(5)
C57 0.012(5) 0.024(6) 0.022(5) 0.004(6) 0.000(5) 0.006(5)
C58 0.023(7) 0.022(6) 0.029(6) -0.003(6) 0.003(5) -0.004(6)
C59 0.023(7) 0.031(7) 0.030(6) 0.003(6) 0.002(5) 0.009(6)
C60 0.020(6) 0.021(6) 0.019(5) 0.017(5) 0.006(4) 0.005(6)
C61 0.023(7) 0.019(6) 0.026(6) 0.007(6) 0.006(5) 0.002(5)
C62 0.019(7) 0.032(7) 0.027(6) 0.000(6) 0.003(5) -0.011(6)
C63 0.033(9) 0.025(7) 0.061(10) 0.018(8) 0.013(7) 0.010(7)
C64 0.019(8) 0.047(10) 0.072(10) -0.044(9) -0.017(7) 0.024(7)
C65 0.045(10) 0.068(11) 0.036(8) 0.002(9) 0.012(7) 0.033(9)
C66 0.020(8) 0.031(8) 0.086(12) 0.034(9) 0.010(8) 0.003(7)
C67 0.033(10) 0.038(9) 0.087(13) -0.012(10) -0.021(9) 0.014(8)
C68 0.060(11) 0.070(12) 0.022(6) 0.000(8) -0.008(7) 0.047(10)
C69 0.054(12) 0.043(10) 0.24(3) 0.051(14) 0.072(15) 0.031(10)
C70 0.051(12) 0.115(16) 0.034(8) 0.031(11) 0.022(8) 0.023(12)
C71 0.056(11) 0.055(10) 0.026(7) -0.025(8) 0.028(7) -0.019(9)
C72 0.083(14) 0.098(15) 0.048(10) -0.030(11) 0.030(9) -0.061(14)
C73 0.077(16) 0.14(2) 0.035(9) -0.004(12) 0.005(9) -0.021(15)
C74 0.061(11) 0.071(11) 0.019(6) -0.003(8) 0.004(6) 0.004(10)
C75 0.043(9) 0.033(8) 0.021(6) -0.003(6) 0.002(5) -0.017(7)
C76 0.079(15) 0.17(2) 0.056(11) 0.053(14) 0.034(10) -0.004(16)

loop_
_atom_type_symbol
_atom_type_description
_atom_type_scat_dispersion_real
_atom_type_scat_dispersion_imag
_atom_type_scat_source
C C 0.0033 0.0016 'International Tables Vol C Tables 4.2.6.8 and 6.1.1.4'
H H 0.0000 0.0000 'International Tables Vol C Tables 4.2.6.8 and 6.1.1.4'
O O 0.0106 0.0060 'International Tables Vol C Tables 4.2.6.8 and 6.1.1.4'
S S 0.1246 0.1234 'International Tables Vol C Tables 4.2.6.8 and 6.1.1.4'
Ru Ru -1.2594 0.8363 'International Tables Vol C Tables 4.2.6.8 and 6.1.1.4'

loop_
_geom_angle_atom_site_label_1
_geom_angle_atom_site_label_2
_geom_angle_atom_site_label_3
_geom_angle
C24 Ru1 C29 84.8(4)
C24 Ru1 C21 109.3(4)
C29 Ru1 C21 110.5(4)
C24 Ru1 C1 96.0(4)
C29 Ru1 C1 146.1(4)
C21 Ru1 C1 37.4(4)
C24 Ru1 C4 144.5(4)
C29 Ru1 C4 98.2(4)
C21 Ru1 C4 36.5(3)
C1 Ru1 C4 62.3(4)
C24 Ru1 C2 117.7(4)
C29 Ru1 C2 157.3(4)
C21 Ru1 C2 61.3(4)
C1 Ru1 C2 36.6(3)
C4 Ru1 C2 62.1(3)
C24 Ru1 C3 155.0(4)
C29 Ru1 C3 120.0(4)
C21 Ru1 C3 61.2(4)
C1 Ru1 C3 62.0(3)
C4 Ru1 C3 37.1(3)
C2 Ru1 C3 37.4(3)
C24 Ru1 Ru4 77.8(3)
C29 Ru1 Ru4 70.2(3)
C21 Ru1 Ru4 172.9(3)
C1 Ru1 Ru4 143.3(3)
C4 Ru1 Ru4 136.6(3)
C2 Ru1 Ru4 115.2(3)
C3 Ru1 Ru4 112.0(2)
C24 Ru1 Ru2 87.4(3)
C29 Ru1 Ru2 126.3(3)
C21 Ru1 Ru2 122.1(3)
C1 Ru1 Ru2 87.6(3)
C4 Ru1 Ru2 117.2(3)
C2 Ru1 Ru2 62.0(3)
C3 Ru1 Ru2 80.4(2)
Ru4 Ru1 Ru2 56.23(3)
C24 Ru1 Ru3 132.5(4)
C29 Ru1 Ru3 88.3(3)
C21 Ru1 Ru3 117.1(3)
C1 Ru1 Ru3 114.4(3)
C4 Ru1 Ru3 83.0(3)
C2 Ru1 Ru3 78.5(3)
C3 Ru1 Ru3 57.6(2)
Ru4 Ru1 Ru3 55.83(3)
Ru2 Ru1 Ru3 60.01(3)
C25 Ru2 C26 86.0(5)
C25 Ru2 C2B 120.9(5)
C26 Ru2 C2B 91.5(4)
C25 Ru2 C2A 99.2(5)
C26 Ru2 C2A 121.2(4)
C2B Ru2 C2A 36.5(4)
C25 Ru2 C2C 156.1(5)
C26 Ru2 C2C 90.0(4)
C2B Ru2 C2C 35.6(3)
C2A Ru2 C2C 63.0(4)
C25 Ru2 Ru4 97.6(4)
C26 Ru2 Ru4 96.4(3)
C2B Ru2 Ru4 141.2(3)
C2A Ru2 Ru4 139.6(2)
C2C Ru2 Ru4 106.3(2)
C25 Ru2 Ru1 94.0(4)
C26 Ru2 Ru1 158.0(3)
C2B Ru2 Ru1 107.1(3)
C2A Ru2 Ru1 80.6(3)
C2C Ru2 Ru1 98.3(2)
Ru4 Ru2 Ru1 61.71(3)
C25 Ru2 Ru3 150.3(4)
C26 Ru2 Ru3 111.1(3)
C2B Ru2 Ru3 84.0(3)
C2A Ru2 Ru3 92.4(3)
C2C Ru2 Ru3 51.9(2)
Ru4 Ru2 Ru3 57.72(3)
Ru1 Ru2 Ru3 60.86(3)
C27 Ru3 C28 87.3(5)
C27 Ru3 C3B 93.5(5)
C28 Ru3 C3B 122.8(4)
C27 Ru3 C3A 121.7(5)
C28 Ru3 C3A 99.0(5)
C3B Ru3 C3A 36.0(4)
C27 Ru3 C3 155.3(5)
C28 Ru3 C3 101.2(4)
C3B Ru3 C3 62.3(4)
C3A Ru3 C3 34.4(3)
C27 Ru3 Ru4 93.2(4)
C28 Ru3 Ru4 92.1(4)
C3B Ru3 Ru4 144.8(2)
C3A Ru3 Ru4 143.6(3)
C3 Ru3 Ru4 109.4(2)
C27 Ru3 Ru2 110.0(3)
C28 Ru3 Ru2 144.6(3)
C3B Ru3 Ru2 87.8(2)
C3A Ru3 Ru2 97.4(2)
C3 Ru3 Ru2 76.0(2)
Ru4 Ru3 Ru2 57.52(3)
C27 Ru3 Ru1 154.1(4)
C28 Ru3 Ru1 91.7(3)
C3B Ru3 Ru1 108.6(3)
C3A Ru3 Ru1 84.0(3)
C3 Ru3 Ru1 49.8(2)
Ru4 Ru3 Ru1 60.97(3)
Ru2 Ru3 Ru1 59.13(3)
C31 Ru4 C32 94.1(5)
C31 Ru4 C30 94.7(5)
C32 Ru4 C30 93.1(5)
C31 Ru4 Ru2 88.4(4)
C32 Ru4 Ru2 163.0(4)
C30 Ru4 Ru2 103.4(3)
C31 Ru4 Ru3 91.4(3)
C32 Ru4 Ru3 98.3(4)
C30 Ru4 Ru3 166.6(3)
Ru2 Ru4 Ru3 64.76(3)
C31 Ru4 Ru1 146.7(4)
C32 Ru4 Ru1 109.8(3)
C30 Ru4 Ru1 106.4(4)
Ru2 Ru4 Ru1 62.06(3)
Ru3 Ru4 Ru1 63.20(3)
C33 Ru5 C38 85.1(4)
C33 Ru5 C14 98.0(4)
C38 Ru5 C14 149.9(4)
C33 Ru5 C23 106.9(4)
C38 Ru5 C23 113.5(4)
C14 Ru5 C23 36.9(3)
C33 Ru5 C11 140.7(4)
C38 Ru5 C11 98.2(4)
C14 Ru5 C11 61.0(3)
C23 Ru5 C11 36.2(3)
C33 Ru5 C13 121.6(4)
C38 Ru5 C13 153.3(4)
C14 Ru5 C13 36.6(4)
C23 Ru5 C13 61.7(4)
C11 Ru5 C13 61.8(4)
C33 Ru5 C12 157.7(4)
C38 Ru5 C12 116.6(4)
C14 Ru5 C12 61.0(4)
C23 Ru5 C12 61.4(4)
C11 Ru5 C12 37.4(4)
C13 Ru5 C12 36.8(3)
C33 Ru5 Ru8 79.5(3)
C38 Ru5 Ru8 67.4(3)
C14 Ru5 Ru8 142.6(2)
C23 Ru5 Ru8 173.5(2)
C11 Ru5 Ru8 137.9(2)
C13 Ru5 Ru8 114.3(3)
C12 Ru5 Ru8 112.2(3)
C33 Ru5 Ru6 92.8(3)
C38 Ru5 Ru6 122.9(3)
C14 Ru5 Ru6 86.9(3)
C23 Ru5 Ru6 121.4(2)
C11 Ru5 Ru6 116.6(3)
C13 Ru5 Ru6 61.0(3)
C12 Ru5 Ru6 79.7(3)
Ru8 Ru5 Ru6 56.24(3)
C33 Ru5 Ru7 135.0(3)
C38 Ru5 Ru7 82.0(3)
C14 Ru5 Ru7 114.2(3)
C23 Ru5 Ru7 117.7(2)
C11 Ru5 Ru7 83.9(3)
C13 Ru5 Ru7 78.6(3)
C12 Ru5 Ru7 58.2(3)
Ru8 Ru5 Ru7 55.81(3)
Ru6 Ru5 Ru7 60.40(3)
C35 Ru6 C34 87.1(5)
C35 Ru6 C13B 87.0(4)
C34 Ru6 C13B 123.3(4)
C35 Ru6 C13A 115.1(4)
C34 Ru6 C13A 100.1(4)
C13B Ru6 C13A 36.4(4)
C35 Ru6 C12C 87.6(4)
C34 Ru6 C12C 158.6(4)
C13B Ru6 C12C 35.6(3)
C13A Ru6 C12C 63.8(3)
C35 Ru6 Ru8 102.6(3)
C34 Ru6 Ru8 94.7(4)
C13B Ru6 Ru8 141.4(3)
C13A Ru6 Ru8 140.0(2)
C12C Ru6 Ru8 106.7(2)
C35 Ru6 Ru5 163.8(3)
C34 Ru6 Ru5 91.5(4)
C13B Ru6 Ru5 107.2(3)
C13A Ru6 Ru5 81.1(2)
C12C Ru6 Ru5 99.3(2)
Ru8 Ru6 Ru5 61.43(3)
C35 Ru6 Ru7 114.9(3)
C34 Ru6 Ru7 146.5(4)
C13B Ru6 Ru7 84.7(2)
C13A Ru6 Ru7 93.2(2)
C12C Ru6 Ru7 53.1(2)
Ru8 Ru6 Ru7 57.28(3)
Ru5 Ru6 Ru7 60.23(3)
C36 Ru7 C37 87.7(5)
C36 Ru7 C12B 99.1(5)
C37 Ru7 C12B 117.4(4)
C36 Ru7 C12A 130.0(5)
C37 Ru7 C12A 95.4(4)
C12B Ru7 C12A 36.7(4)
C36 Ru7 C12 162.1(5)
C37 Ru7 C12 100.8(4)
C12B Ru7 C12 63.1(4)
C12A Ru7 C12 34.3(3)
C36 Ru7 Ru8 84.7(4)
C37 Ru7 Ru8 99.1(3)
C12B Ru7 Ru8 143.4(3)
C12A Ru7 Ru8 142.9(2)
C12 Ru7 Ru8 109.1(2)
C36 Ru7 Ru5 145.8(4)
C37 Ru7 Ru5 95.8(3)
C12B Ru7 Ru5 109.1(3)
C12A Ru7 Ru5 83.6(2)
C12 Ru7 Ru5 49.6(2)
Ru8 Ru7 Ru5 61.16(3)
C36 Ru7 Ru6 104.8(3)
C37 Ru7 Ru6 151.2(3)
C12B Ru7 Ru6 86.7(3)
C12A Ru7 Ru6 95.9(2)
C12 Ru7 Ru6 75.0(2)
Ru8 Ru7 Ru6 57.50(3)
Ru5 Ru7 Ru6 59.37(3)
C40 Ru8 C39 89.5(4)
C40 Ru8 C41 98.4(5)
C39 Ru8 C41 96.2(5)
C40 Ru8 Ru7 100.1(3)
C39 Ru8 Ru7 165.3(3)
C41 Ru8 Ru7 93.4(3)
C40 Ru8 Ru6 83.1(3)
C39 Ru8 Ru6 105.4(3)
C41 Ru8 Ru6 158.4(3)
Ru7 Ru8 Ru6 65.22(3)
C40 Ru8 Ru5 145.2(3)
C39 Ru8 Ru5 102.9(3)
C41 Ru8 Ru5 112.2(3)
Ru7 Ru8 Ru5 63.02(3)
Ru6 Ru8 Ru5 62.33(3)
C6 S22 C9 92.7(5)
C16 S24 C19 92.0(5)
C2 C1 C21 107.0(9)
C2 C1 C20 125.9(9)
C21 C1 C20 125.9(9)
C2 C1 Ru1 73.1(6)
C21 C1 Ru1 70.1(6)
C20 C1 Ru1 131.3(7)
C1 C2 C2A 124.9(9)
C1 C2 C3 108.8(9)
C2A C2 C3 126.1(9)
C1 C2 Ru1 70.3(6)
C2A C2 Ru1 125.7(7)
C3 C2 Ru1 73.2(6)
C3A C3 C4 124.5(9)
C3A C3 C2 129.6(9)
C4 C3 C2 105.5(9)
C3A C3 Ru1 131.3(7)
C4 C3 Ru1 68.7(6)
C2 C3 Ru1 69.4(6)
C3A C3 Ru3 59.3(5)
C4 C3 Ru3 115.1(7)
C2 C3 Ru3 106.8(7)
Ru1 C3 Ru3 72.6(3)
C2B C2A C2 126.3(9)
C2B C2A Ru2 69.3(6)
C2 C2A Ru2 90.5(6)
C2B C2A H2A 116.8
C2 C2A H2A 116.8
Ru2 C2A H2A 112.4
C2A C2B C2C 121.3(9)
C2A C2B Ru2 74.2(6)
C2C C2B Ru2 83.1(6)
C2A C2B H2B 119.3
C2C C2B H2B 119.3
Ru2 C2B H2B 113.7
C3B C2C C2B 126.5(9)
C3B C2C Ru2 128.3(7)
C2B C2C Ru2 61.4(6)
C3B C2C H2C 110.7
C2B C2C H2C 110.7
Ru2 C2C H2C 110.7
C21 C4 C3 107.8(8)
C21 C4 C5 125.5(9)
C3 C4 C5 126.0(9)
C21 C4 Ru1 70.0(6)
C3 C4 Ru1 74.2(6)
C5 C4 Ru1 129.1(7)
C3B C3A C3 123.4(9)
C3B C3A Ru3 70.2(6)
C3 C3A Ru3 86.3(6)
C3B C3A H3A 118.3
C3 C3A H3A 118.3
Ru3 C3A H3A 115.2
C3A C3B C2C 123.6(10)
C3A C3B Ru3 73.8(6)
C2C C3B Ru3 79.5(6)
C3A C3B H3B 118.2
C2C C3B H3B 118.2
Ru3 C3B H3B 119.2
C4 C5 C6 115.5(8)
C4 C5 C5A 110.8(8)
C6 C5 C5A 109.1(8)
C4 C5 H5 107.0
C6 C5 H5 107.0
C5A C5 H5 107.0
C7 C6 C5 127.3(9)
C7 C6 S22 110.2(8)
C5 C6 S22 122.4(7)
C5F C5A C5B 117.1(10)
C5F C5A C5 119.2(9)
C5B C5A C5 123.6(9)
C5C C5B C5A 121.6(10)
C5C C5B H5B 119.2
C5A C5B H5B 119.2
C5B C5C C5D 120.8(11)
C5B C5C H5C 119.6
C5D C5C H5C 119.6
C5C C5D C5E 118.5(10)
C5C C5D C5G 120.8(10)
C5E C5D C5G 120.7(10)
C5F C5E C5D 121.1(10)
C5F C5E H5E 119.5
C5D C5E H5E 119.5
C5E C5F C5A 120.9(10)
C5E C5F H5F 119.5
C5A C5F H5F 119.5
C5D C5G H5G 109.5
C5D C5G H5H 109.5
H5G C5G H5H 109.5
C5D C5G H5I 109.5
H5G C5G H5I 109.5
H5H C5G H5I 109.5
C6 C7 C8 112.7(9)
C6 C7 H7 123.7
C8 C7 H7 123.7
C9 C8 C7 114.4(9)
C9 C8 H8 122.8
C7 C8 H8 122.8
C8 C9 C10 130.1(9)
C8 C9 S22 110.0(8)
C10 C9 S22 119.9(7)
C9 C10 C11 109.0(8)
C9 C10 C10A 113.5(9)
C11 C10 C10A 114.0(8)
C9 C10 H10 106.6
C11 C10 H10 106.6
C10A C10 H10 106.6
C23 C11 C12 108.6(8)
C23 C11 C10 128.6(9)
C12 C11 C10 121.5(9)
C23 C11 Ru5 70.9(6)
C12 C11 Ru5 73.6(6)
C10 C11 Ru5 131.4(7)
C10F C10A C10B 119.7(10)
C10F C10A C10 122.7(9)
C10B C10A C10 117.5(10)
C10A C10B C10C 119.7(11)
C10A C10B H10B 120.1
C10C C10B H10B 120.1
C10D C10C C10B 120.6(10)
C10D C10C H10C 119.7
C10B C10C H10C 119.7
C10E C10D C10C 118.1(11)
C10E C10D C10G 121.4(11)
C10C C10D C10G 120.4(11)
C10D C10E C10F 120.7(12)
C10D C10E H10E 119.6
C10F C10E H10E 119.6
C10A C10F C10E 121.1(10)
C10A C10F H10F 119.5
C10E C10F H10F 119.5
C10D C10G H10G 109.5
C10D C10G H10H 109.5
H10G C10G H10H 109.5
C10D C10G H10I 109.5
H10G C10G H10I 109.5
H10H C10G H10I 109.5
C13 C12 C12A 128.8(11)
C13 C12 C11 106.2(10)
C12A C12 C11 124.5(9)
C13 C12 Ru5 70.6(7)
C12A C12 Ru5 130.9(7)
C11 C12 Ru5 69.0(6)
C13 C12 Ru7 107.0(8)
C12A C12 Ru7 59.3(5)
C11 C12 Ru7 115.3(7)
Ru5 C12 Ru7 72.2(3)
C14 C13 C13A 125.3(9)
C14 C13 C12 106.8(10)
C13A C13 C12 127.8(10)
C14 C13 Ru5 69.3(6)
C13A C13 Ru5 126.5(8)
C12 C13 Ru5 72.6(7)
C12B C12A C12 123.7(9)
C12B C12A Ru7 68.8(6)
C12 C12A Ru7 86.5(6)
C12B C12A H12A 118.1
C12 C12A H12A 118.1
Ru7 C12A H12A 116.7
C12A C12B C12C 123.3(10)
C12A C12B Ru7 74.5(6)
C12C C12B Ru7 82.1(6)
C12A C12B H12B 118.4
C12C C12B H12B 118.4
Ru7 C12B H12B 115.2
C13B C12C C12B 125.6(9)
C13B C12C Ru6 62.6(6)
C12B C12C Ru6 126.5(7)
C13B C12C H12C 111.3
C12B C12C H12C 111.3
Ru6 C12C H12C 111.3
C23 C14 C13 110.0(8)
C23 C14 C15 126.8(9)
C13 C14 C15 122.7(9)
C23 C14 Ru5 71.6(5)
C13 C14 Ru5 74.1(6)
C15 C14 Ru5 127.1(7)
C13B C13A C13 125.3(9)
C13B C13A Ru6 70.3(6)
C13 C13A Ru6 90.1(6)
C13B C13A H13A 117.4
C13 C13A H13A 117.4
Ru6 C13A H13A 111.4
C13A C13B C12C 122.9(9)
C13A C13B Ru6 73.4(6)
C12C C13B Ru6 81.8(6)
C13A C13B H13B 118.5
C12C C13B H13B 118.5
Ru6 C13B H13B 116.7
C15A C15 C16 113.2(9)
C15A C15 C14 115.2(8)
C16 C15 C14 107.6(8)
C15A C15 H15 106.8
C16 C15 H15 106.8
C14 C15 H15 106.8
C17 C16 C15 128.2(10)
C17 C16 S24 110.4(9)
C15 C16 S24 121.1(8)
C15F C15A C15B 117.4(10)
C15F C15A C15 123.6(9)
C15B C15A C15 119.0(10)
C15C C15B C15A 120.1(11)
C15C C15B H15B 119.9
C15A C15B H15B 119.9
C15D C15C C15B 123.4(11)
C15D C15C H15C 118.3
C15B C15C H15C 118.3
C15C C15D C15E 116.5(11)
C15C C15D C15G 121.3(11)
C15E C15D C15G 122.1(11)
C15F C15E C15D 121.8(11)
C15F C15E H15E 119.1
C15D C15E H15E 119.1
C15E C15F C15A 120.9(10)
C15E C15F H15F 119.6
C15A C15F H15F 119.6
C15D C15G H15G 109.5
C15D C15G H15H 109.5
H15G C15G H15H 109.5
C15D C15G H15I 109.5
H15G C15G H15I 109.5
H15H C15G H15I 109.5
C16 C17 C18 113.5(10)
C16 C17 H17 123.2
C18 C17 H17 123.2
C19 C18 C17 113.3(10)
C19 C18 H18 123.3
C17 C18 H18 123.3
C18 C19 C20 126.6(10)
C18 C19 S24 110.7(8)
C20 C19 S24 122.7(7)
C19 C20 C1 115.2(8)
C19 C20 C20A 114.7(8)
C1 C20 C20A 106.3(8)
C19 C20 H20 106.7
C1 C20 H20 106.7
C20A C20 H20 106.7
C4 C21 C1 110.7(9)
C4 C21 Ru1 73.5(6)
C1 C21 Ru1 72.5(6)
C4 C21 H21 124.6
C1 C21 H21 124.6
Ru1 C21 H21 124.6
C20F C20A C20B 118.4(10)
C20F C20A C20 121.7(9)
C20B C20A C20 119.8(10)
C20C C20B C20A 121.5(10)
C20C C20B H20B 119.3
C20A C20B H20B 119.3
C20B C20C C20D 120.4(10)
C20B C20C H20C 119.8
C20D C20C H20C 119.8
C20C C20D C20E 118.6(10)
C20C C20D C20G 121.9(10)
C20E C20D C20G 119.5(10)
C20F C20E C20D 119.0(10)
C20F C20E H20E 120.5
C20D C20E H20E 120.5
C20A C20F C20E 121.9(10)
C20A C20F H20F 119.0
C20E C20F H20F 119.0
C20D C20G H20G 109.5
C20D C20G H20H 109.5
H20G C20G H20H 109.5
C20D C20G H20I 109.5
H20G C20G H20I 109.5
H20H C20G H20I 109.5
C11 C23 C14 108.4(8)
C11 C23 Ru5 72.9(6)
C14 C23 Ru5 71.5(6)
C11 C23 H23 125.7
C14 C23 H23 125.7
Ru5 C23 H23 125.7
O24 C24 Ru1 176.2(11)
O25 C25 Ru2 179.6(13)
O26 C26 Ru2 175.7(9)
O27 C27 Ru3 178.6(11)
O28 C28 Ru3 178.3(11)
O29 C29 Ru1 168.6(10)
O30 C30 Ru4 176.1(12)
O31 C31 Ru4 175.6(11)
O32 C32 Ru4 178.3(11)
O33 C33 Ru5 177.9(10)
O34 C34 Ru6 178.6(11)
O35 C35 Ru6 177.7(10)
O36 C36 Ru7 174.3(11)
O37 C37 Ru7 176.4(10)
O38 C38 Ru5 166.2(10)
O39 C39 Ru8 174.7(10)
O40 C40 Ru8 175.3(9)
O41 C41 Ru8 175.6(10)
C47 C42 C43 118.9(13)
C47 C42 C48 120.6(12)
C43 C42 C48 120.5(12)
C44 C43 C42 119.4(12)
C44 C43 H43 120.3
C42 C43 H43 120.3
C45 C44 C43 120.8(13)
C45 C44 H44 119.6
C43 C44 H44 119.6
C44 C45 C46 119.3(14)
C44 C45 H45 120.3
C46 C45 H45 120.3
C47 C46 C45 121.0(12)
C47 C46 H46 119.5
C45 C46 H46 119.5
C42 C47 C46 120.6(12)
C42 C47 H47 119.7
C46 C47 H47 119.7
C42 C48 H48A 109.5
C42 C48 H48B 109.5
H48A C48 H48B 109.5
C42 C48 H48C 109.5
H48A C48 H48C 109.5
H48B C48 H48C 109.5
C50 C49 C54 118.6(13)
C50 C49 C55 120.9(12)
C54 C49 C55 120.4(12)
C49 C50 C51 121.0(12)
C49 C50 H50 119.5
C51 C50 H50 119.5
C50 C51 C52 119.3(12)
C50 C51 H51 120.4
C52 C51 H51 120.4
C53 C52 C51 120.3(13)
C53 C52 H52 119.8
C51 C52 H52 119.8
C54 C53 C52 119.5(12)
C54 C53 H53 120.3
C52 C53 H53 120.3
C53 C54 C49 121.2(12)
C53 C54 H54 119.4
C49 C54 H54 119.4
C49 C55 H55A 109.5
C49 C55 H55B 109.5
H55A C55 H55B 109.5
C49 C55 H55C 109.5
H55A C55 H55C 109.5
H55B C55 H55C 109.5
C61 C56 C57 118.5(9)
C61 C56 C62 121.1(10)
C57 C56 C62 120.3(10)
C58 C57 C56 120.6(10)
C58 C57 H57 119.7
C56 C57 H57 119.7
C59 C58 C57 119.8(11)
C59 C58 H58 120.1
C57 C58 H58 120.1
C60 C59 C58 119.7(10)
C60 C59 H59 120.2
C58 C59 H59 120.2
C59 C60 C61 120.9(10)
C59 C60 H60 119.6
C61 C60 H60 119.6
C56 C61 C60 120.6(10)
C56 C61 H61 119.7
C60 C61 H61 119.7
C56 C62 H62A 109.5
C56 C62 H62B 109.5
H62A C62 H62B 109.5
C56 C62 H62C 109.5
H62A C62 H62C 109.5
H62B C62 H62C 109.5
C68 C63 C64 116.4(14)
C68 C63 C69 121.5(15)
C64 C63 C69 121.9(17)
C65 C64 C63 121.2(15)
C65 C64 H64 119.4
C63 C64 H64 119.4
C66 C65 C64 120.4(14)
C66 C65 H65 119.8
C64 C65 H65 119.8
C67 C66 C65 119.9(16)
C67 C66 H66 120.1
C65 C66 H66 120.1
C66 C67 C68 121.7(16)
C66 C67 H67 119.2
C68 C67 H67 119.2
C63 C68 C67 120.3(13)
C63 C68 H68 119.9
C67 C68 H68 119.9
C63 C69 H69A 109.5
C63 C69 H69B 109.5
H69A C69 H69B 109.5
C63 C69 H69C 109.5
H69A C69 H69C 109.5
H69B C69 H69C 109.5
C76 C70 C71 119.9(12)
C76 C70 C75 120.1(12)
C71 C70 C75 120.0
C70 C71 C72 120.0
C70 C71 H71 120.0
C72 C71 H71 120.0
C73 C72 C71 120.0
C73 C72 H72 120.0
C71 C72 H72 120.0
C72 C73 C74 120.0
C72 C73 H73 120.0
C74 C73 H73 120.0
C75 C74 C73 120.0
C75 C74 H74 120.0
C73 C74 H74 120.0
C74 C75 C70 120.0
C74 C75 H75 120.0
C70 C75 H75 120.0
C70 C76 H76A 109.5
C70 C76 H76B 109.5
H76A C76 H76B 109.5
C70 C76 H76C 109.5
H76A C76 H76C 109.5
H76B C76 H76C 109.5

loop_
_geom_bond_atom_site_label_1
_geom_bond_atom_site_label_2
_geom_bond_distance
Ru1 C24 1.884(12)
Ru1 C29 1.905(11)
Ru1 C21 2.223(10)
Ru1 C1 2.254(10)
Ru1 C4 2.268(10)
Ru1 C2 2.290(10)
Ru1 C3 2.342(10)
Ru1 Ru4 2.8662(12)
Ru1 Ru2 2.8754(12)
Ru1 Ru3 2.9259(12)
Ru2 C25 1.867(13)
Ru2 C26 1.880(13)
Ru2 C2B 2.202(11)
Ru2 C2A 2.265(11)
Ru2 C2C 2.490(11)
Ru2 Ru4 2.7058(12)
Ru2 Ru3 2.9014(12)
Ru3 C27 1.871(13)
Ru3 C28 1.882(11)
Ru3 C3B 2.187(10)
Ru3 C3A 2.232(10)
Ru3 C3 2.590(10)
Ru3 Ru4 2.7120(13)
Ru4 C31 1.857(13)
Ru4 C32 1.897(11)
Ru4 C30 1.921(13)
Ru5 C33 1.890(12)
Ru5 C38 1.915(11)
Ru5 C14 2.237(10)
Ru5 C23 2.239(9)
Ru5 C11 2.264(11)
Ru5 C13 2.300(11)
Ru5 C12 2.327(11)
Ru5 Ru8 2.8617(12)
Ru5 Ru6 2.8861(12)
Ru5 Ru7 2.9114(12)
Ru6 C35 1.856(13)
Ru6 C34 1.863(12)
Ru6 C13B 2.208(11)
Ru6 C13A 2.248(11)
Ru6 C12C 2.462(10)
Ru6 Ru8 2.7092(12)
Ru6 Ru7 2.9165(12)
Ru7 C36 1.854(13)
Ru7 C37 1.874(10)
Ru7 C12B 2.165(11)
Ru7 C12A 2.238(10)
Ru7 C12 2.599(11)
Ru7 Ru8 2.7023(12)
Ru8 C40 1.866(12)
Ru8 C39 1.908(11)
Ru8 C41 1.920(11)
S22 C6 1.733(10)
S22 C9 1.747(10)
S24 C16 1.725(11)
S24 C19 1.749(10)
O24 C24 1.151(13)
O25 C25 1.153(14)
O26 C26 1.125(13)
O27 C27 1.125(13)
O28 C28 1.141(12)
O29 C29 1.140(13)
O30 C30 1.134(14)
O31 C31 1.155(13)
O32 C32 1.147(13)
O33 C33 1.148(13)
O34 C34 1.163(13)
O35 C35 1.162(13)
O36 C36 1.162(14)
O37 C37 1.153(11)
O38 C38 1.139(12)
O39 C39 1.149(12)
O40 C40 1.154(12)
O41 C41 1.134(12)
C1 C2 1.426(14)
C1 C21 1.435(14)
C1 C20 1.525(13)
C2 C2A 1.460(14)
C2 C3 1.486(13)
C3 C3A 1.468(14)
C3 C4 1.469(14)
C2A C2B 1.400(14)
C2A H2A 0.9500
C2B C2C 1.459(14)
C2B H2B 0.9500
C2C C3B 1.438(14)
C2C H2C 1.0000
C4 C21 1.409(13)
C4 C5 1.506(13)
C3A C3B 1.366(14)
C3A H3A 0.9500
C3B H3B 0.9500
C5 C6 1.508(13)
C5 C5A 1.540(14)
C5 H5 1.0000
C6 C7 1.373(13)
C5A C5F 1.402(14)
C5A C5B 1.404(14)
C5B C5C 1.376(14)
C5B H5B 0.9500
C5C C5D 1.385(15)
C5C H5C 0.9500
C5D C5E 1.391(15)
C5D C5G 1.525(15)
C5E C5F 1.381(14)
C5E H5E 0.9500
C5F H5F 0.9500
C5G H5G 0.9800
C5G H5H 0.9800
C5G H5I 0.9800
C7 C8 1.432(15)
C7 H7 0.9500
C8 C9 1.344(14)
C8 H8 0.9500
C9 C10 1.504(14)
C10 C11 1.541(12)
C10 C10A 1.558(14)
C10 H10 1.0000
C11 C23 1.399(13)
C11 C12 1.472(15)
C10A C10F 1.358(14)
C10A C10B 1.384(14)
C10B C10C 1.408(16)
C10B H10B 0.9500
C10C C10D 1.401(16)
C10C H10C 0.9500
C10D C10E 1.378(16)
C10D C10G 1.517(16)
C10E C10F 1.403(15)
C10E H10E 0.9500
C10F H10F 0.9500
C10G H10G 0.9800
C10G H10H 0.9800
C10G H10I 0.9800
C12 C13 1.461(13)
C12 C12A 1.466(14)
C13 C14 1.424(14)
C13 C13A 1.453(14)
C12A C12B 1.389(14)
C12A H12A 0.9500
C12B C12C 1.459(14)
C12B H12B 0.9500
C12C C13B 1.449(14)
C12C H12C 1.0000
C14 C23 1.416(13)
C14 C15 1.541(13)
C13A C13B 1.391(14)
C13A H13A 0.9500
C13B H13B 0.9500
C15 C15A 1.531(14)
C15 C16 1.532(16)
C15 H15 1.0000
C16 C17 1.361(15)
C15A C15F 1.397(15)
C15A C15B 1.397(14)
C15B C15C 1.378(16)
C15B H15B 0.9500
C15C C15D 1.369(16)
C15C H15C 0.9500
C15D C15E 1.392(16)
C15D C15G 1.519(16)
C15E C15F 1.383(15)
C15E H15E 0.9500
C15F H15F 0.9500
C15G H15G 0.9800
C15G H15H 0.9800
C15G H15I 0.9800
C17 C18 1.425(15)
C17 H17 0.9500
C18 C19 1.338(14)
C18 H18 0.9500
C19 C20 1.505(14)
C20 C20A 1.558(14)
C20 H20 1.0000
C21 H21 1.0000
C20A C20F 1.370(14)
C20A C20B 1.385(14)
C20B C20C 1.383(15)
C20B H20B 0.9500
C20C C20D 1.396(15)
C20C H20C 0.9500
C20D C20E 1.408(14)
C20D C20G 1.513(15)
C20E C20F 1.404(15)
C20E H20E 0.9500
C20F H20F 0.9500
C20G H20G 0.9800
C20G H20H 0.9800
C20G H20I 0.9800
C23 H23 1.0000
C42 C47 1.371(16)
C42 C43 1.414(17)
C42 C48 1.517(18)
C43 C44 1.394(18)
C43 H43 0.9500
C44 C45 1.367(18)
C44 H44 0.9500
C45 C46 1.382(18)
C45 H45 0.9500
C46 C47 1.378(17)
C46 H46 0.9500
C47 H47 0.9500
C48 H48A 0.9800
C48 H48B 0.9800
C48 H48C 0.9800
C49 C50 1.372(16)
C49 C54 1.394(18)
C49 C55 1.512(17)
C50 C51 1.382(17)
C50 H50 0.9500
C51 C52 1.389(18)
C51 H51 0.9500
C52 C53 1.378(19)
C52 H52 0.9500
C53 C54 1.368(19)
C53 H53 0.9500
C54 H54 0.9500
C55 H55A 0.9800
C55 H55B 0.9800
C55 H55C 0.9800
C56 C61 1.380(14)
C56 C57 1.400(14)
C56 C62 1.502(14)
C57 C58 1.398(15)
C57 H57 0.9500
C58 C59 1.395(15)
C58 H58 0.9500
C59 C60 1.358(16)
C59 H59 0.9500
C60 C61 1.405(15)
C60 H60 0.9500
C61 H61 0.9500
C62 H62A 0.9800
C62 H62B 0.9800
C62 H62C 0.9800
C63 C68 1.37(2)
C63 C64 1.385(17)
C63 C69 1.487(19)
C64 C65 1.38(2)
C64 H64 0.9500
C65 C66 1.34(2)
C65 H65 0.9500
C66 C67 1.310(18)
C66 H66 0.9500
C67 C68 1.40(2)
C67 H67 0.9500
C68 H68 0.9500
C69 H69A 0.9800
C69 H69B 0.9800
C69 H69C 0.9800
C70 C76 1.38(2)
C70 C71 1.3900
C70 C75 1.3900
C71 C72 1.3900
C71 H71 0.9500
C72 C73 1.3900
C72 H72 0.9500
C73 C74 1.3900
C73 H73 0.9500
C74 C75 1.3900
C74 H74 0.9500
C75 H75 0.9500
C76 H76A 0.9800
C76 H76B 0.9800
C76 H76C 0.9800
